data_7161062
loop_
_publ_author_name
'Zhou, Zhenghua'
'Xu, Yongqiang'
'Li, Wenkai'
'Qu, Jingping'
'Zhou, Yuhan'
'Wang, Baomin'

_publ_section_title
;
 Organocatalytic regio- and stereoselective synthesis of chiral
 tetrasubstituted &#x3b1;-amino allenoates by &#x3b3;-addition of
 &#x3b2;,&#x3b3;-alkynyl-&#x3b1;-imino esters with pyrazolones.
;
_journal_issue 14
_journal_name_full 'Organic &amp; biomolecular chemistry'
_journal_page_first 2888
_journal_page_last 2892
_journal_paper_doi 10.1039/d6ob00191b
_journal_volume 24
_journal_year 2026
_chemical_absolute_configuration unk
_chemical_formula_moiety 'C39 H36 Br N3 O5'
_chemical_formula_sum 'C39 H36 Br N3 O5'
_chemical_formula_weight 706.62
_space_group_crystal_system orthorhombic
_space_group_IT_number 19
_space_group_name_Hall 'P 2ac 2ab'
_space_group_name_H-M_alt 'P 21 21 21'
_atom_sites_solution_hydrogens mixed
_atom_sites_solution_primary dual
_audit_creation_date 2025-03-20
_audit_creation_method
;
Olex2 1.5
(compiled 2022.04.07 svn.rca3783a0 for OlexSys, GUI svn.r6498)
;
_audit_update_record
;
2026-01-30 deposited with the CCDC.	2026-03-09 downloaded from the CCDC.
;
_cell_angle_alpha 90
_cell_angle_beta 90
_cell_angle_gamma 90
_cell_formula_units_Z 4
_cell_length_a 9.3276(12)
_cell_length_b 12.7751(17)
_cell_length_c 29.524(4)
_cell_measurement_reflns_used 9091
_cell_measurement_temperature 120.00
_cell_measurement_theta_max 23.25
_cell_measurement_theta_min 2.58
_cell_volume 3518.1(8)
_computing_cell_refinement 'SAINT V8.40B (?, 2016)'
_computing_data_reduction 'SAINT V8.40B (?, 2016)'
_computing_molecular_graphics 'Olex2 1.5 (Dolomanov et al., 2009)'
_computing_publication_material 'Olex2 1.5 (Dolomanov et al., 2009)'
_computing_structure_refinement 'SHELXL 2018/3 (Sheldrick, 2015)'
_computing_structure_solution 'SHELXT 2018/2 (Sheldrick, 2018)'
_diffrn_ambient_temperature 120.00
_diffrn_measured_fraction_theta_full 0.997
_diffrn_measured_fraction_theta_max 0.997
_diffrn_measurement_device_type 'Bruker APEX-II CCD'
_diffrn_measurement_method '\f and \w scans'
_diffrn_radiation_type MoK\a
_diffrn_radiation_wavelength 0.71073
_diffrn_reflns_av_R_equivalents 0.1205
_diffrn_reflns_av_unetI/netI 0.0583
_diffrn_reflns_Laue_measured_fraction_full 0.997
_diffrn_reflns_Laue_measured_fraction_max 0.997
_diffrn_reflns_limit_h_max 11
_diffrn_reflns_limit_h_min -11
_diffrn_reflns_limit_k_max 15
_diffrn_reflns_limit_k_min -15
_diffrn_reflns_limit_l_max 36
_diffrn_reflns_limit_l_min -36
_diffrn_reflns_number 77053
_diffrn_reflns_point_group_measured_fraction_full 0.998
_diffrn_reflns_point_group_measured_fraction_max 0.997
_diffrn_reflns_theta_full 25.242
_diffrn_reflns_theta_max 25.734
_diffrn_reflns_theta_min 2.108
_diffrn_source_current 1.6
_diffrn_source_power 0.08
_diffrn_source_voltage 50.0
_diffrn_standards_number 0
_exptl_absorpt_coefficient_mu 1.216
_exptl_absorpt_correction_T_max 0.7219
_exptl_absorpt_correction_T_min 0.6242
_exptl_absorpt_correction_type none
_exptl_absorpt_process_details
;
SADABS-2016/2 (Bruker,2016/2) was used for absorption correction.
wR2(int) was 0.1857 before and 0.1168 after correction.
The Ratio of minimum to maximum transmission is 0.8647.
The \l/2 correction factor is Not present.
;
_exptl_crystal_colour colourless
_exptl_crystal_colour_primary colourless
_exptl_crystal_density_diffrn 1.334
_exptl_crystal_description block
_exptl_crystal_F_000 1464
_exptl_crystal_size_max 0.2
_exptl_crystal_size_mid 0.2
_exptl_crystal_size_min 0.18
_refine_diff_density_max 0.247
_refine_diff_density_min -0.328
_refine_diff_density_rms 0.053
_refine_ls_abs_structure_details
;
 Flack x determined using 2055 quotients [(I+)-(I-)]/[(I+)+(I-)]
 (Parsons, Flack and Wagner, Acta Cryst. B69 (2013) 249-259).
;
_refine_ls_abs_structure_Flack 0.016(5)
_refine_ls_extinction_method none
_refine_ls_goodness_of_fit_ref 1.069
_refine_ls_hydrogen_treatment mixed
_refine_ls_matrix_type full
_refine_ls_number_parameters 441
_refine_ls_number_reflns 6718
_refine_ls_number_restraints 0
_refine_ls_restrained_S_all 1.069
_refine_ls_R_factor_all 0.0554
_refine_ls_R_factor_gt 0.0383
_refine_ls_shift/su_max 0.001
_refine_ls_shift/su_mean 0.000
_refine_ls_structure_factor_coef Fsqd
_refine_ls_weighting_details 'w=1/[\s^2^(Fo^2^)+(0.0158P)^2^+1.1374P] where P=(Fo^2^+2Fc^2^)/3'
_refine_ls_weighting_scheme calc
_refine_ls_wR_factor_gt 0.0677
_refine_ls_wR_factor_ref 0.0753
_reflns_Friedel_coverage 0.771
_reflns_Friedel_fraction_full 0.998
_reflns_Friedel_fraction_max 0.998
_reflns_number_gt 5602
_reflns_number_total 6718
_reflns_threshold_expression 'I > 2\s(I)'
_cod_data_source_file d6ob00191b2.cif
_cod_data_source_block 1
_cod_depositor_comments 'Adding full bibliography for 7161062.cif.'
_cod_database_code 7161062
_shelx_shelxl_version_number 2018/3
_shelx_space_group_comment
;
The symmetry employed for this shelxl refinement is uniquely defined
by the following loop, which should always be used as a source of
symmetry information in preference to the above space-group names.
They are only intended as comments.
;
_shelx_estimated_absorpt_t_max 0.811
_shelx_estimated_absorpt_t_min 0.793
_olex2_refinement_description
;
1. Fixed Uiso
 At 1.2 times of:
  All C(H) groups, All C(H,H) groups
 At 1.5 times of:
  All C(H,H,H) groups
2.a Secondary CH2 refined with riding coordinates:
 C00Q(H00B,H00D), C013(H01A,H01B)
2.b Aromatic/amide H refined with riding coordinates:
 C00A(H00A), C00C(H00C), C00G(H00G), C00J(H00J), C00K(H00K), C00P(H00P),
 C00T(H00T), C00U(H00U), C00W(H00W), C00X(H00X), C00Y(H00Y), C00Z(H00Z),
 C010(H010), C011(H011), C012(H012), C014(H014), C015(H015), C017(H017),
 C01B(H01L)
2.c Idealised Me refined as rotating group:
 C018(H01C,H01D,H01E), C019(H01F,H01G,H01H), C01A(H01I,H01J,H01K), C01C(H01M,
 H01N,H01O)
;
_olex2_submission_special_instructions 'No special instructions were received'

loop_
_space_group_symop_operation_xyz
'x, y, z'
'-x+1/2, -y, z+1/2'
'-x, y+1/2, -z+1/2'
'x+1/2, -y+1/2, -z'

loop_
_atom_site_label
_atom_site_type_symbol
_atom_site_fract_x
_atom_site_fract_y
_atom_site_fract_z
_atom_site_U_iso_or_equiv
_atom_site_adp_type
_atom_site_occupancy
_atom_site_site_symmetry_order
_atom_site_calc_flag
_atom_site_refinement_flags_posn
_atom_site_refinement_flags_adp
_atom_site_refinement_flags_occupancy
_atom_site_disorder_assembly
_atom_site_disorder_group
Br01 Br 0.42071(6) 0.34446(3) 0.49071(2) 0.05357(17) Uani 1 1 d . . . . .
O002 O 0.0253(2) 0.53100(18) 0.67604(8) 0.0210(6) Uani 1 1 d . . . . .
O003 O 0.3881(3) 0.51453(19) 0.64021(8) 0.0221(6) Uani 1 1 d . . . . .
O004 O 0.0282(3) 0.9336(2) 0.66567(9) 0.0293(7) Uani 1 1 d . . . . .
O005 O -0.1912(3) 0.5974(2) 0.69420(9) 0.0275(6) Uani 1 1 d . . . . .
O006 O -0.2156(3) 0.9428(2) 0.67101(9) 0.0255(6) Uani 1 1 d . . . . .
N007 N 0.5652(3) 0.6182(2) 0.60766(9) 0.0178(6) Uani 1 1 d . . . . .
N008 N -0.1130(3) 0.7885(3) 0.66666(11) 0.0234(8) Uani 1 1 d . . . . .
N009 N 0.5834(3) 0.7239(2) 0.59634(9) 0.0186(6) Uani 1 1 d . . . . .
C00A C 0.5314(4) 1.0381(3) 0.55474(13) 0.0265(9) Uani 1 1 d . . . . .
H00A H 0.602051 1.072306 0.536929 0.032 Uiso 1 1 calc R U . . .
C00B C 0.4321(4) 0.5973(3) 0.62563(11) 0.0171(7) Uani 1 1 d . . . . .
C00C C 0.4955(4) 0.7257(3) 0.71359(12) 0.0213(9) Uani 1 1 d . . . . .
H00C H 0.531178 0.668558 0.696348 0.026 Uiso 1 1 calc R U . . .
C00D C 0.6719(4) 0.5460(3) 0.59344(11) 0.0189(8) Uani 1 1 d . . . . .
C00E C 0.3626(4) 0.7692(3) 0.70295(11) 0.0175(8) Uani 1 1 d . . . . .
C00F C 0.1337(4) 0.7267(3) 0.66755(12) 0.0184(8) Uani 1 1 d . . . . .
C00G C 0.3245(4) 0.5290(3) 0.53398(12) 0.0246(9) Uani 1 1 d . . . . .
H00G H 0.287343 0.481999 0.555990 0.030 Uiso 1 1 calc R U . . .
C00H C -0.0674(4) 0.6083(3) 0.68224(11) 0.0198(8) Uani 1 1 d . . . . .
C00I C -0.0896(4) 0.8936(3) 0.66760(12) 0.0224(8) Uani 1 1 d . . . . .
C00J C 0.6480(4) 0.4386(3) 0.59513(13) 0.0274(9) Uani 1 1 d . . . . .
H00J H 0.561657 0.411694 0.607622 0.033 Uiso 1 1 calc R U . . .
C00K C 0.7986(4) 0.5847(3) 0.57589(12) 0.0253(9) Uani 1 1 d . . . . .
H00K H 0.815392 0.658005 0.575161 0.030 Uiso 1 1 calc R U . . .
C00L C 0.3481(3) 0.6992(3) 0.62077(12) 0.0172(8) Uani 1 1 d . . . . .
C00M C 0.3963(4) 0.4914(3) 0.49668(12) 0.0275(9) Uani 1 1 d . . . . .
C00N C 0.2734(4) 0.7298(3) 0.66461(12) 0.0185(8) Uani 1 1 d . . . . .
C00O C -0.0054(4) 0.7123(3) 0.67111(12) 0.0186(8) Uani 1 1 d . . . . .
C00P C 0.3581(3) 0.7025(3) 0.50583(12) 0.0230(8) Uani 1 1 d . . . . .
H00P H 0.345048 0.775994 0.508623 0.028 Uiso 1 1 calc R U . . .
C00Q C 0.2388(4) 0.6794(3) 0.58184(12) 0.0203(8) Uani 1 1 d . . . . .
H00B H 0.165051 0.629474 0.592562 0.024 Uiso 1 1 calc R U . . .
H00D H 0.189929 0.746066 0.574511 0.024 Uiso 1 1 calc R U . . .
C00R C 0.4641(3) 0.7720(3) 0.60424(11) 0.0170(8) Uani 1 1 d . . . . .
C00S C 0.4473(4) 0.8834(3) 0.59303(11) 0.0185(8) Uani 1 1 d . . . . .
C00T C 0.5493(4) 0.9345(3) 0.56659(11) 0.0225(8) Uani 1 1 d . . . . .
H00T H 0.631910 0.897651 0.556638 0.027 Uiso 1 1 calc R U . . .
C00U C 0.4107(4) 1.0924(3) 0.56871(13) 0.0300(9) Uani 1 1 d . . . . .
H00U H 0.397716 1.163459 0.560206 0.036 Uiso 1 1 calc R U . . .
C00V C 0.3067(4) 0.6364(3) 0.53920(12) 0.0195(8) Uani 1 1 d . . . . .
C00W C 0.5762(4) 0.7654(3) 0.74927(11) 0.0245(8) Uani 1 1 d . . . . .
H00W H 0.666829 0.735495 0.756171 0.029 Uiso 1 1 calc R U . . .
C00X C 0.7513(4) 0.3714(3) 0.57845(13) 0.0316(10) Uani 1 1 d . . . . .
H00X H 0.735223 0.298036 0.579218 0.038 Uiso 1 1 calc R U . . .
C00Y C 0.3264(4) 0.9387(3) 0.60708(13) 0.0231(9) Uani 1 1 d . . . . .
H00Y H 0.255543 0.904949 0.624981 0.028 Uiso 1 1 calc R U . . .
C00Z C 0.9011(4) 0.5160(3) 0.55937(13) 0.0308(9) Uani 1 1 d . . . . .
H00Z H 0.988044 0.542484 0.547104 0.037 Uiso 1 1 calc R U . . .
C010 C 0.3092(4) 1.0424(3) 0.59510(13) 0.0287(9) Uani 1 1 d . . . . .
H010 H 0.226918 1.079753 0.605070 0.034 Uiso 1 1 calc R U . . .
C011 C 0.3138(4) 0.8530(3) 0.72882(12) 0.0228(8) Uani 1 1 d . . . . .
H011 H 0.224201 0.884429 0.721752 0.027 Uiso 1 1 calc R U . . .
C012 C 0.8775(4) 0.4097(3) 0.56068(13) 0.0333(10) Uani 1 1 d . . . . .
H012 H 0.948046 0.362871 0.549364 0.040 Uiso 1 1 calc R U . . .
C013 C -0.0275(4) 0.4266(3) 0.68613(15) 0.0296(10) Uani 1 1 d . . . . .
H01A H -0.112710 0.410609 0.667399 0.036 Uiso 1 1 calc R U . . .
H01B H -0.054703 0.421359 0.718460 0.036 Uiso 1 1 calc R U . . .
C014 C 0.5250(4) 0.8481(3) 0.77475(12) 0.0263(9) Uani 1 1 d . . . . .
H014 H 0.580306 0.874974 0.799127 0.032 Uiso 1 1 calc R U . . .
C015 C 0.3937(4) 0.8913(3) 0.76468(12) 0.0273(9) Uani 1 1 d . . . . .
H015 H 0.357753 0.947578 0.782399 0.033 Uiso 1 1 calc R U . . .
C016 C -0.2226(4) 1.0568(3) 0.67838(12) 0.0229(9) Uani 1 1 d . . . . .
C017 C 0.4503(4) 0.5565(3) 0.46363(13) 0.0299(10) Uani 1 1 d . . . . .
H017 H 0.501025 0.529156 0.438366 0.036 Uiso 1 1 calc R U . . .
C018 C -0.1586(4) 1.1135(3) 0.63811(13) 0.0306(10) Uani 1 1 d . . . . .
H01C H -0.055171 1.100201 0.636907 0.046 Uiso 1 1 calc R U . . .
H01D H -0.175615 1.188861 0.641193 0.046 Uiso 1 1 calc R U . . .
H01E H -0.203544 1.088141 0.610194 0.046 Uiso 1 1 calc R U . . .
C019 C -0.3816(4) 1.0762(3) 0.68155(14) 0.0322(10) Uani 1 1 d . . . . .
H01F H -0.427745 1.054464 0.653255 0.048 Uiso 1 1 calc R U . . .
H01G H -0.399016 1.150883 0.686649 0.048 Uiso 1 1 calc R U . . .
H01H H -0.421327 1.035750 0.706813 0.048 Uiso 1 1 calc R U . . .
C01A C -0.1486(4) 1.0849(4) 0.72239(14) 0.0371(11) Uani 1 1 d . . . . .
H01I H -0.189082 1.043110 0.747094 0.056 Uiso 1 1 calc R U . . .
H01J H -0.163087 1.159477 0.728782 0.056 Uiso 1 1 calc R U . . .
H01K H -0.045743 1.070496 0.719764 0.056 Uiso 1 1 calc R U . . .
C01B C 0.4282(4) 0.6623(3) 0.46842(12) 0.0275(8) Uani 1 1 d . . . . .
H01L H 0.461860 0.708638 0.445609 0.033 Uiso 1 1 calc R U . . .
C01C C 0.0912(5) 0.3520(3) 0.67562(19) 0.0553(14) Uani 1 1 d . . . . .
H01M H 0.115926 0.357043 0.643427 0.083 Uiso 1 1 calc R U . . .
H01N H 0.060222 0.280428 0.682535 0.083 Uiso 1 1 calc R U . . .
H01O H 0.175406 0.369417 0.693988 0.083 Uiso 1 1 calc R U . . .
H008 H -0.194(4) 0.763(3) 0.6724(14) 0.031(12) Uiso 1 1 d . . . . .

loop_
_atom_site_aniso_label
_atom_site_aniso_U_11
_atom_site_aniso_U_22
_atom_site_aniso_U_33
_atom_site_aniso_U_23
_atom_site_aniso_U_13
_atom_site_aniso_U_12
Br01 0.1025(4) 0.0236(2) 0.0346(2) -0.0087(2) -0.0183(3) 0.0202(3)
O002 0.0183(13) 0.0140(14) 0.0307(14) -0.0007(11) -0.0001(11) -0.0012(10)
O003 0.0279(14) 0.0141(14) 0.0243(13) 0.0024(11) 0.0013(11) 0.0014(11)
O004 0.0207(14) 0.0185(16) 0.0486(18) -0.0004(14) 0.0032(12) -0.0021(12)
O005 0.0192(14) 0.0242(16) 0.0391(16) 0.0000(13) 0.0063(12) -0.0041(12)
O006 0.0190(13) 0.0191(15) 0.0382(16) -0.0010(12) 0.0016(12) 0.0039(11)
N007 0.0200(15) 0.0120(15) 0.0215(15) -0.0005(12) 0.0024(14) 0.0018(13)
N008 0.0145(17) 0.0195(19) 0.036(2) 0.0007(15) 0.0017(14) 0.0005(14)
N009 0.0204(15) 0.0124(15) 0.0231(16) 0.0010(12) -0.0012(13) -0.0005(14)
C00A 0.029(2) 0.022(2) 0.028(2) 0.0069(17) 0.0046(17) -0.0052(17)
C00B 0.0213(19) 0.015(2) 0.0146(16) -0.0030(15) -0.0012(16) -0.0025(17)
C00C 0.023(2) 0.022(2) 0.0185(19) -0.0055(17) 0.0032(15) 0.0003(17)
C00D 0.0226(19) 0.018(2) 0.0156(18) -0.0013(15) -0.0002(15) 0.0063(16)
C00E 0.0184(18) 0.017(2) 0.0168(18) 0.0015(16) 0.0020(14) -0.0037(16)
C00F 0.024(2) 0.014(2) 0.0176(19) -0.0006(15) 0.0015(15) 0.0019(15)
C00G 0.033(2) 0.023(2) 0.018(2) 0.0005(17) -0.0066(16) -0.0026(18)
C00H 0.022(2) 0.021(2) 0.0165(17) 0.0002(15) -0.0009(16) 0.0005(18)
C00I 0.024(2) 0.021(2) 0.0227(19) 0.0012(16) 0.0010(17) 0.0026(19)
C00J 0.030(2) 0.020(2) 0.032(2) 0.0010(18) 0.0038(17) 0.0041(17)
C00K 0.023(2) 0.022(2) 0.030(2) -0.0063(18) 0.0013(17) -0.0002(17)
C00L 0.0154(18) 0.018(2) 0.0180(18) 0.0013(15) -0.0011(14) -0.0018(15)
C00M 0.039(2) 0.0170(19) 0.026(2) -0.0028(16) -0.0122(18) 0.0080(18)
C00N 0.0173(19) 0.015(2) 0.023(2) 0.0006(16) 0.0013(15) 0.0016(15)
C00O 0.0184(19) 0.019(2) 0.018(2) 0.0006(17) 0.0003(15) 0.0006(16)
C00P 0.0233(19) 0.0199(19) 0.026(2) -0.0010(17) -0.0009(16) -0.0019(15)
C00Q 0.0184(18) 0.019(2) 0.0235(19) 0.0008(16) -0.0043(15) -0.0021(16)
C00R 0.0182(19) 0.0172(19) 0.0158(17) -0.0021(15) -0.0012(14) -0.0021(15)
C00S 0.0194(19) 0.0156(19) 0.0204(18) -0.0017(14) -0.0003(15) -0.0003(15)
C00T 0.023(2) 0.022(2) 0.0226(19) -0.0009(16) 0.0026(16) -0.0014(17)
C00U 0.037(2) 0.014(2) 0.039(2) 0.0047(17) -0.002(2) 0.002(2)
C00V 0.0175(18) 0.021(2) 0.0197(18) -0.0010(16) -0.0052(15) -0.0016(15)
C00W 0.0210(18) 0.029(2) 0.0240(19) -0.0016(16) -0.0031(17) -0.0008(18)
C00X 0.043(3) 0.016(2) 0.036(2) -0.0017(18) -0.001(2) 0.0060(18)
C00Y 0.022(2) 0.017(2) 0.030(2) 0.0031(17) 0.0026(16) 0.0003(16)
C00Z 0.024(2) 0.035(3) 0.033(2) -0.0100(19) 0.0019(18) 0.0047(19)
C010 0.026(2) 0.022(2) 0.038(2) 0.0017(19) 0.0016(18) 0.0031(18)
C011 0.0211(19) 0.020(2) 0.027(2) -0.0033(18) 0.0014(16) 0.0024(17)
C012 0.034(2) 0.033(3) 0.033(2) -0.012(2) 0.0004(19) 0.010(2)
C013 0.028(2) 0.018(2) 0.043(3) 0.0045(19) -0.0022(18) -0.0038(17)
C014 0.022(2) 0.031(2) 0.026(2) -0.007(2) 0.0014(15) -0.0025(18)
C015 0.026(2) 0.027(2) 0.028(2) -0.0111(17) 0.0040(17) 0.0010(18)
C016 0.028(2) 0.019(2) 0.022(2) -0.0023(17) -0.0017(16) 0.0078(17)
C017 0.028(2) 0.039(3) 0.023(2) -0.0081(18) -0.0008(17) 0.0082(19)
C018 0.040(2) 0.022(2) 0.030(2) 0.0015(18) -0.0029(18) 0.0026(19)
C019 0.031(2) 0.029(2) 0.038(2) -0.002(2) -0.0002(18) 0.0107(19)
C01A 0.043(2) 0.037(3) 0.031(2) -0.006(2) -0.0081(19) 0.008(2)
C01B 0.026(2) 0.031(2) 0.0255(19) 0.0039(18) 0.0031(17) -0.004(2)
C01C 0.031(2) 0.022(2) 0.113(4) 0.008(3) -0.005(3) 0.000(2)

loop_
_atom_type_symbol
_atom_type_description
_atom_type_scat_dispersion_real
_atom_type_scat_dispersion_imag
_atom_type_scat_source
C C 0.0033 0.0016 'International Tables Vol C Tables 4.2.6.8 and 6.1.1.4'
H H 0.0000 0.0000 'International Tables Vol C Tables 4.2.6.8 and 6.1.1.4'
Br Br -0.2901 2.4595 'International Tables Vol C Tables 4.2.6.8 and 6.1.1.4'
N N 0.0061 0.0033 'International Tables Vol C Tables 4.2.6.8 and 6.1.1.4'
O O 0.0106 0.0060 'International Tables Vol C Tables 4.2.6.8 and 6.1.1.4'

loop_
_geom_angle_atom_site_label_1
_geom_angle_atom_site_label_2
_geom_angle_atom_site_label_3
_geom_angle
_geom_angle_site_symmetry_1
_geom_angle_site_symmetry_3
_geom_angle_publ_flag
C00H O002 C013 115.8(3) . . ?
C00I O006 C016 121.0(3) . . ?
N009 N007 C00D 118.1(3) . . ?
C00B N007 N009 112.9(3) . . ?
C00B N007 C00D 128.3(3) . . ?
C00I N008 C00O 124.6(3) . . ?
C00I N008 H008 122(3) . . ?
C00O N008 H008 110(3) . . ?
C00R N009 N007 108.1(3) . . ?
C00T C00A H00A 119.9 . . ?
C00T C00A C00U 120.2(4) . . ?
C00U C00A H00A 119.9 . . ?
O003 C00B N007 127.7(3) . . ?
O003 C00B C00L 127.1(3) . . ?
N007 C00B C00L 105.1(3) . . ?
C00E C00C H00C 119.8 . . ?
C00W C00C H00C 119.8 . . ?
C00W C00C C00E 120.4(3) . . ?
C00J C00D N007 121.2(3) . . ?
C00K C00D N007 118.5(3) . . ?
C00K C00D C00J 120.2(3) . . ?
C00C C00E C00N 122.1(3) . . ?
C011 C00E C00C 118.3(3) . . ?
C011 C00E C00N 119.5(3) . . ?
C00N C00F C00O 173.7(4) . . ?
C00M C00G H00G 120.3 . . ?
C00M C00G C00V 119.4(4) . . ?
C00V C00G H00G 120.3 . . ?
O002 C00H C00O 112.4(3) . . ?
O005 C00H O002 125.1(3) . . ?
O005 C00H C00O 122.4(3) . . ?
O004 C00I O006 127.0(3) . . ?
O004 C00I N008 124.1(3) . . ?
O006 C00I N008 109.0(3) . . ?
C00D C00J H00J 120.4 . . ?
C00X C00J C00D 119.2(4) . . ?
C00X C00J H00J 120.4 . . ?
C00D C00K H00K 120.1 . . ?
C00D C00K C00Z 119.7(4) . . ?
C00Z C00K H00K 120.1 . . ?
C00B C00L C00Q 105.5(3) . . ?
C00N C00L C00B 112.0(3) . . ?
C00N C00L C00Q 111.7(3) . . ?
C00R C00L C00B 100.9(3) . . ?
C00R C00L C00N 116.4(3) . . ?
C00R C00L C00Q 109.3(3) . . ?
C00G C00M Br01 118.6(3) . . ?
C00G C00M C017 122.3(3) . . ?
C017 C00M Br01 119.2(3) . . ?
C00E C00N C00L 118.5(3) . . ?
C00F C00N C00E 121.1(3) . . ?
C00F C00N C00L 120.3(3) . . ?
N008 C00O C00H 111.2(3) . . ?
C00F C00O N008 127.0(4) . . ?
C00F C00O C00H 121.8(3) . . ?
C00V C00P H00P 119.8 . . ?
C01B C00P H00P 119.8 . . ?
C01B C00P C00V 120.4(3) . . ?
C00L C00Q H00B 108.9 . . ?
C00L C00Q H00D 108.9 . . ?
H00B C00Q H00D 107.7 . . ?
C00V C00Q C00L 113.5(3) . . ?
C00V C00Q H00B 108.9 . . ?
C00V C00Q H00D 108.9 . . ?
N009 C00R C00L 112.5(3) . . ?
N009 C00R C00S 120.7(3) . . ?
C00S C00R C00L 126.4(3) . . ?
C00T C00S C00R 120.5(3) . . ?
C00T C00S C00Y 118.8(3) . . ?
C00Y C00S C00R 120.7(3) . . ?
C00A C00T C00S 120.6(3) . . ?
C00A C00T H00T 119.7 . . ?
C00S C00T H00T 119.7 . . ?
C00A C00U H00U 120.2 . . ?
C010 C00U C00A 119.6(4) . . ?
C010 C00U H00U 120.2 . . ?
C00G C00V C00Q 120.0(3) . . ?
C00P C00V C00G 118.8(3) . . ?
C00P C00V C00Q 121.1(3) . . ?
C00C C00W H00W 119.9 . . ?
C014 C00W C00C 120.3(3) . . ?
C014 C00W H00W 119.9 . . ?
C00J C00X H00X 119.6 . . ?
C012 C00X C00J 120.8(4) . . ?
C012 C00X H00X 119.6 . . ?
C00S C00Y H00Y 119.8 . . ?
C010 C00Y C00S 120.3(4) . . ?
C010 C00Y H00Y 119.8 . . ?
C00K C00Z H00Z 119.9 . . ?
C012 C00Z C00K 120.3(4) . . ?
C012 C00Z H00Z 119.9 . . ?
C00U C010 H010 119.7 . . ?
C00Y C010 C00U 120.5(4) . . ?
C00Y C010 H010 119.7 . . ?
C00E C011 H011 119.5 . . ?
C015 C011 C00E 121.0(3) . . ?
C015 C011 H011 119.5 . . ?
C00X C012 H012 120.1 . . ?
C00Z C012 C00X 119.8(4) . . ?
C00Z C012 H012 120.1 . . ?
O002 C013 H01A 110.3 . . ?
O002 C013 H01B 110.3 . . ?
O002 C013 C01C 107.0(3) . . ?
H01A C013 H01B 108.6 . . ?
C01C C013 H01A 110.3 . . ?
C01C C013 H01B 110.3 . . ?
C00W C014 H014 120.1 . . ?
C015 C014 C00W 119.8(4) . . ?
C015 C014 H014 120.1 . . ?
C011 C015 H015 119.9 . . ?
C014 C015 C011 120.2(4) . . ?
C014 C015 H015 119.9 . . ?
O006 C016 C018 109.8(3) . . ?
O006 C016 C019 102.4(3) . . ?
O006 C016 C01A 110.0(3) . . ?
C019 C016 C018 111.0(3) . . ?
C019 C016 C01A 110.9(3) . . ?
C01A C016 C018 112.3(3) . . ?
C00M C017 H017 121.1 . . ?
C01B C017 C00M 117.8(4) . . ?
C01B C017 H017 121.1 . . ?
C016 C018 H01C 109.5 . . ?
C016 C018 H01D 109.5 . . ?
C016 C018 H01E 109.5 . . ?
H01C C018 H01D 109.5 . . ?
H01C C018 H01E 109.5 . . ?
H01D C018 H01E 109.5 . . ?
C016 C019 H01F 109.5 . . ?
C016 C019 H01G 109.5 . . ?
C016 C019 H01H 109.5 . . ?
H01F C019 H01G 109.5 . . ?
H01F C019 H01H 109.5 . . ?
H01G C019 H01H 109.5 . . ?
C016 C01A H01I 109.5 . . ?
C016 C01A H01J 109.5 . . ?
C016 C01A H01K 109.5 . . ?
H01I C01A H01J 109.5 . . ?
H01I C01A H01K 109.5 . . ?
H01J C01A H01K 109.5 . . ?
C00P C01B H01L 119.4 . . ?
C017 C01B C00P 121.2(4) . . ?
C017 C01B H01L 119.4 . . ?
C013 C01C H01M 109.5 . . ?
C013 C01C H01N 109.5 . . ?
C013 C01C H01O 109.5 . . ?
H01M C01C H01N 109.5 . . ?
H01M C01C H01O 109.5 . . ?
H01N C01C H01O 109.5 . . ?

loop_
_geom_bond_atom_site_label_1
_geom_bond_atom_site_label_2
_geom_bond_distance
_geom_bond_site_symmetry_2
_geom_bond_publ_flag
Br01 C00M 1.899(4) . ?
O002 C00H 1.325(4) . ?
O002 C013 1.452(4) . ?
O003 C00B 1.213(4) . ?
O004 C00I 1.213(4) . ?
O005 C00H 1.215(4) . ?
O006 C00I 1.337(4) . ?
O006 C016 1.473(4) . ?
N007 N009 1.401(4) . ?
N007 C00B 1.376(4) . ?
N007 C00D 1.421(4) . ?
N008 C00I 1.360(5) . ?
N008 C00O 1.404(5) . ?
N008 H008 0.84(4) . ?
N009 C00R 1.292(4) . ?
C00A H00A 0.9500 . ?
C00A C00T 1.379(5) . ?
C00A C00U 1.385(5) . ?
C00B C00L 1.526(5) . ?
C00C H00C 0.9500 . ?
C00C C00E 1.395(5) . ?
C00C C00W 1.390(5) . ?
C00D C00J 1.391(5) . ?
C00D C00K 1.382(5) . ?
C00E C00N 1.492(5) . ?
C00E C011 1.392(5) . ?
C00F C00N 1.307(5) . ?
C00F C00O 1.315(5) . ?
C00G H00G 0.9500 . ?
C00G C00M 1.376(5) . ?
C00G C00V 1.391(5) . ?
C00H C00O 1.486(5) . ?
C00J H00J 0.9500 . ?
C00J C00X 1.381(5) . ?
C00K H00K 0.9500 . ?
C00K C00Z 1.386(5) . ?
C00L C00N 1.521(5) . ?
C00L C00Q 1.557(5) . ?
C00L C00R 1.508(5) . ?
C00M C017 1.377(5) . ?
C00P H00P 0.9500 . ?
C00P C00V 1.383(5) . ?
C00P C01B 1.383(5) . ?
C00Q H00B 0.9900 . ?
C00Q H00D 0.9900 . ?
C00Q C00V 1.512(5) . ?
C00R C00S 1.470(5) . ?
C00S C00T 1.393(5) . ?
C00S C00Y 1.394(5) . ?
C00T H00T 0.9500 . ?
C00U H00U 0.9500 . ?
C00U C010 1.382(5) . ?
C00W H00W 0.9500 . ?
C00W C014 1.382(5) . ?
C00X H00X 0.9500 . ?
C00X C012 1.379(6) . ?
C00Y H00Y 0.9500 . ?
C00Y C010 1.380(5) . ?
C00Z H00Z 0.9500 . ?
C00Z C012 1.376(6) . ?
C010 H010 0.9500 . ?
C011 H011 0.9500 . ?
C011 C015 1.384(5) . ?
C012 H012 0.9500 . ?
C013 H01A 0.9900 . ?
C013 H01B 0.9900 . ?
C013 C01C 1.494(5) . ?
C014 H014 0.9500 . ?
C014 C015 1.376(5) . ?
C015 H015 0.9500 . ?
C016 C018 1.515(5) . ?
C016 C019 1.507(5) . ?
C016 C01A 1.514(5) . ?
C017 H017 0.9500 . ?
C017 C01B 1.375(5) . ?
C018 H01C 0.9800 . ?
C018 H01D 0.9800 . ?
C018 H01E 0.9800 . ?
C019 H01F 0.9800 . ?
C019 H01G 0.9800 . ?
C019 H01H 0.9800 . ?
C01A H01I 0.9800 . ?
C01A H01J 0.9800 . ?
C01A H01K 0.9800 . ?
C01B H01L 0.9500 . ?
C01C H01M 0.9800 . ?
C01C H01N 0.9800 . ?
C01C H01O 0.9800 . ?

loop_
_geom_torsion_atom_site_label_1
_geom_torsion_atom_site_label_2
_geom_torsion_atom_site_label_3
_geom_torsion_atom_site_label_4
_geom_torsion
_geom_torsion_site_symmetry_1
_geom_torsion_site_symmetry_2
_geom_torsion_site_symmetry_3
_geom_torsion_site_symmetry_4
_geom_torsion_publ_flag
Br01 C00M C017 C01B 178.6(3) . . . . ?
O002 C00H C00O N008 164.8(3) . . . . ?
O002 C00H C00O C00F -16.8(5) . . . . ?
O003 C00B C00L C00N 51.7(5) . . . . ?
O003 C00B C00L C00Q -70.1(4) . . . . ?
O003 C00B C00L C00R 176.2(3) . . . . ?
O005 C00H C00O N008 -12.9(5) . . . . ?
O005 C00H C00O C00F 165.4(4) . . . . ?
N007 N009 C00R C00L -2.1(4) . . . . ?
N007 N009 C00R C00S -176.3(3) . . . . ?
N007 C00B C00L C00N -131.5(3) . . . . ?
N007 C00B C00L C00Q 106.7(3) . . . . ?
N007 C00B C00L C00R -7.0(3) . . . . ?
N007 C00D C00J C00X 176.2(3) . . . . ?
N007 C00D C00K C00Z -176.3(3) . . . . ?
N009 N007 C00B O003 -176.6(3) . . . . ?
N009 N007 C00B C00L 6.6(3) . . . . ?
N009 N007 C00D C00J -166.8(3) . . . . ?
N009 N007 C00D C00K 10.5(4) . . . . ?
N009 C00R C00S C00T 11.4(5) . . . . ?
N009 C00R C00S C00Y -171.2(3) . . . . ?
C00A C00U C010 C00Y -0.8(6) . . . . ?
C00B N007 N009 C00R -3.1(4) . . . . ?
C00B N007 C00D C00J 2.3(5) . . . . ?
C00B N007 C00D C00K 179.5(3) . . . . ?
C00B C00L C00N C00E 72.2(4) . . . . ?
C00B C00L C00N C00F -111.3(4) . . . . ?
C00B C00L C00Q C00V -51.2(4) . . . . ?
C00B C00L C00R N009 5.8(4) . . . . ?
C00B C00L C00R C00S 179.6(3) . . . . ?
C00C C00E C00N C00F 143.8(4) . . . . ?
C00C C00E C00N C00L -39.8(5) . . . . ?
C00C C00E C011 C015 -1.0(5) . . . . ?
C00C C00W C014 C015 -0.1(6) . . . . ?
C00D N007 N009 C00R 167.6(3) . . . . ?
C00D N007 C00B O003 13.9(5) . . . . ?
C00D N007 C00B C00L -162.9(3) . . . . ?
C00D C00J C00X C012 0.7(6) . . . . ?
C00D C00K C00Z C012 -0.4(6) . . . . ?
C00E C00C C00W C014 0.4(5) . . . . ?
C00E C011 C015 C014 1.4(6) . . . . ?
C00G C00M C017 C01B -1.1(6) . . . . ?
C00H O002 C013 C01C 178.3(3) . . . . ?
C00I O006 C016 C018 63.9(4) . . . . ?
C00I O006 C016 C019 -178.1(3) . . . . ?
C00I O006 C016 C01A -60.2(4) . . . . ?
C00I N008 C00O C00F -15.0(6) . . . . ?
C00I N008 C00O C00H 163.2(3) . . . . ?
C00J C00D C00K C00Z 0.9(5) . . . . ?
C00J C00X C012 C00Z -0.2(6) . . . . ?
C00K C00D C00J C00X -1.0(6) . . . . ?
C00K C00Z C012 C00X 0.1(6) . . . . ?
C00L C00Q C00V C00G 87.4(4) . . . . ?
C00L C00Q C00V C00P -89.6(4) . . . . ?
C00L C00R C00S C00T -161.9(3) . . . . ?
C00L C00R C00S C00Y 15.5(5) . . . . ?
C00M C00G C00V C00P 2.0(5) . . . . ?
C00M C00G C00V C00Q -175.0(3) . . . . ?
C00M C017 C01B C00P 1.9(6) . . . . ?
C00N C00E C011 C015 179.8(3) . . . . ?
C00N C00L C00Q C00V -173.2(3) . . . . ?
C00N C00L C00R N009 127.2(3) . . . . ?
C00N C00L C00R C00S -59.0(5) . . . . ?
C00O N008 C00I O004 11.4(6) . . . . ?
C00O N008 C00I O006 -168.5(3) . . . . ?
C00Q C00L C00N C00E -169.7(3) . . . . ?
C00Q C00L C00N C00F 6.9(5) . . . . ?
C00Q C00L C00R N009 -105.1(3) . . . . ?
C00Q C00L C00R C00S 68.7(4) . . . . ?
C00R C00L C00N C00E -43.1(4) . . . . ?
C00R C00L C00N C00F 133.4(4) . . . . ?
C00R C00L C00Q C00V 56.5(4) . . . . ?
C00R C00S C00T C00A 177.8(3) . . . . ?
C00R C00S C00Y C010 -177.8(3) . . . . ?
C00S C00Y C010 C00U 0.6(6) . . . . ?
C00T C00A C00U C010 0.8(6) . . . . ?
C00T C00S C00Y C010 -0.4(5) . . . . ?
C00U C00A C00T C00S -0.6(6) . . . . ?
C00V C00G C00M Br01 179.4(3) . . . . ?
C00V C00G C00M C017 -0.9(6) . . . . ?
C00V C00P C01B C017 -0.8(5) . . . . ?
C00W C00C C00E C00N 179.3(3) . . . . ?
C00W C00C C00E C011 0.2(5) . . . . ?
C00W C014 C015 C011 -0.8(6) . . . . ?
C00Y C00S C00T C00A 0.3(5) . . . . ?
C011 C00E C00N C00F -37.2(5) . . . . ?
C011 C00E C00N C00L 139.3(3) . . . . ?
C013 O002 C00H O005 -2.2(5) . . . . ?
C013 O002 C00H C00O -179.9(3) . . . . ?
C016 O006 C00I O004 -7.4(5) . . . . ?
C016 O006 C00I N008 172.4(3) . . . . ?
C01B C00P C00V C00G -1.2(5) . . . . ?
C01B C00P C00V C00Q 175.7(3) . . . . ?
